data_7131622
loop_
_publ_author_name
'Sasaki, Kono'
'Saito, Daisuke'
'Yoshida, Masaki'
'Tanaka, Fuka'
'Kobayashi, Atsushi'
'Sada, Kazuki'
'Kato, Masako'

_publ_section_title
;
 Chromic triboluminescence of self-assembled platinum(II) complexes.
;
_journal_issue 44
_journal_name_full 'Chemical communications (Cambridge, England)'
_journal_page_first 6745
_journal_page_last 6748
_journal_paper_doi 10.1039/d3cc01525d
_journal_volume 59
_journal_year 2023
_chemical_formula_moiety 'C14 H15 N5 Pt'
_chemical_formula_sum 'C14 H15 N5 Pt'
_chemical_formula_weight 448.40
_space_group_crystal_system triclinic
_space_group_IT_number 2
_space_group_name_Hall '-P 1'
_space_group_name_H-M_alt 'P -1'
_atom_sites_solution_hydrogens geom
_atom_sites_solution_primary dual
_audit_creation_date 2023-04-18
_audit_creation_method
;
Olex2 1.5-ac5-024
(compiled 2022.04.12 svn.rca3783a0 for Rigaku Oxford Diffraction, GUI svn.r6498)
;
_audit_update_record
;
2023-04-21 deposited with the CCDC.	2023-05-09 downloaded from the CCDC.
;
_cell_angle_alpha 89.036(2)
_cell_angle_beta 86.526(2)
_cell_angle_gamma 89.720(2)
_cell_formula_units_Z 2
_cell_length_a 7.0539(2)
_cell_length_b 9.1957(2)
_cell_length_c 11.0803(2)
_cell_measurement_reflns_used 13685
_cell_measurement_temperature 150
_cell_measurement_theta_max 77.4910
_cell_measurement_theta_min 3.9770
_cell_volume 717.30(3)
_computing_cell_refinement 'CrysAlisPro 1.171.39.45h (Rigaku OD, 2018)'
_computing_data_collection 'CrysAlisPro 1.171.39.45h (Rigaku OD, 2018)'
_computing_data_reduction 'CrysAlisPro 1.171.39.45h (Rigaku OD, 2018)'
_computing_molecular_graphics 'Olex2 1.5-ac5-024 (Dolomanov et al., 2009)'
_computing_publication_material 'Olex2 1.5-ac5-024 (Dolomanov et al., 2009)'
_computing_structure_refinement 'SHELXL 2018/3 (Sheldrick, 2015)'
_computing_structure_solution 'SHELXT 2018/2 (Sheldrick, 2018)'
_diffrn_ambient_temperature 150
_diffrn_detector 'CCD plate'
_diffrn_detector_type HyPix
_diffrn_measured_fraction_theta_full 0.998
_diffrn_measured_fraction_theta_max 0.986
_diffrn_measurement_details
;
List of Runs (angles in degrees, time in seconds):

  # Type    Start    End  Width  t~exp~   \w     \q     \k     \f   Frames
#--------------------------------------------------------------------------
  1  \w   -110.00 -85.00   0.50    0.87    --  -46.37-144.00 -35.00   50
  2  \w   -123.00 -75.00   0.50    0.64    --  -84.50-144.00 -35.00   96
  3  \w   -102.00 -60.00   0.50    0.64    --  -84.50 -82.00  -4.70   84
  4  \w    -79.00 -53.00   0.50    0.64    --  -76.00 -74.00  11.34   52
  5  \w    -71.00 -32.00   0.50    0.87    --  -46.37 -19.00  60.00   78
  6  \w    -87.00 -62.00   0.50    0.64    --  -84.00 -72.00 121.11   50
  7  \w    -91.00 -58.00   0.50    0.64    --  -80.00 -74.00 164.16   66
  8  \w    -89.00 -64.00   0.50    0.64    --  -84.50 -68.00  94.82   50
  9  \w    -92.00 -61.00   0.50    0.64    --  -84.50 -77.00 150.00   62
 10  \w   -104.00 -78.00   0.50    0.87    --  -46.37-126.00 133.00   52
 11  \w   -101.00 -59.00   0.50    0.64    --  -84.50 -81.00  84.74   84
 12  \w    -99.00 -73.00   0.50    0.87    --  -46.37 -19.00  60.00   52
 13  \w    -92.00 -45.00   0.50    0.87    --  -64.00 -70.00 -19.02   94
 14  \w    -81.00 -51.00   0.50    0.64    --  -72.00 -69.00 -70.24   60
 15  \w    -81.00 -56.00   0.50    0.64    --  -68.00 -62.00-117.17   50
 16  \w    -87.00 -62.00   0.50    0.64    --  -84.50 -73.00 -74.80   50
 17  \w    -92.00 -61.00   0.50    0.64    --  -84.50 -77.00-137.68   62
 18  \w    -92.00 -61.00   0.50    0.64    --  -84.50 -77.00-180.00   62
 19  \w    -86.00 -61.00   0.50    0.64    --  -84.50 -75.00-129.18   50
 20  \w    -96.00 -63.00   0.50    0.64    --  -84.50 -77.00-150.00   66
 21  \w   -109.00 -62.00   0.50    0.64    --  -84.50 -75.00-113.72   94
 22  \w    -98.00 -65.00   0.50    0.64    --  -84.50 -71.00  -6.71   66
 23  \w    -91.00 -62.00   0.50    0.64    --  -84.50 -74.00  13.29   58
 24  \w    -96.00 -61.00   0.50    0.64    --  -84.50 -77.00  60.00   70
 25  \w   -138.00-113.00   0.50    0.64    --  -84.50-126.00 133.00   50
 26  \w   -149.00-123.00   0.50    0.64    --  -84.50 -82.00  -4.70   52
 27  \w   -157.00-114.00   0.50    0.64    --  -84.50 -75.00-113.72   86
 28  \w   -149.00-109.00   0.50    0.64    --  -84.50 -77.00-137.68   80
 29  \w     -9.00  22.00   0.50    0.87    --   24.00  98.00 -73.61   62
 30  \w     33.00  66.00   0.50    0.87    --   46.37  57.00 -60.00   66
 31  \w     75.00 116.00   0.50    0.87    --   46.37  57.00 -60.00   82
 32  \w    112.00 153.00   0.50    0.64    --   80.00  72.00 -25.60   82
 33  \w    151.00 176.00   0.50    0.64    --  108.56  57.00   0.00   50
 34  \w    133.00 165.00   0.50    0.64    --  108.56 125.00   0.00   64
 35  \w    123.00 176.00   0.50    0.64    --  108.56  77.00  60.00  106
 36  \w    136.00 162.00   0.50    0.64    --  108.56  77.00  90.00   52
 37  \w    130.00 156.00   0.50    0.64    --  108.56  37.00 150.00   52
 38  \w    100.00 125.00   0.50    0.87    --   68.00  77.00  53.27   50
 39  \w    112.00 138.00   0.50    0.64    --   88.00  75.00 -35.49   52
 40  \w    114.00 177.00   0.50    0.64    --  108.56  77.00   0.00  126
 41  \w     97.00 145.00   0.50    0.64    --  108.56  37.00 -60.00   96
 42  \w     93.00 145.00   0.50    0.64    --  108.56  57.00   0.00  104
 43  \w     81.00 106.00   0.50    0.87    --   46.37 144.00  18.00   50
 44  \w     58.00  83.00   0.50    0.64    --   80.00  72.00 -25.60   50
 45  \w     66.00 111.00   0.50    0.64    --   88.00  75.00 -35.49   90
 46  \w     87.00 153.00   0.50    0.64    --  108.56  77.00 -90.00  132
 47  \w     91.00 118.00   0.50    0.64    --  108.56 144.00  18.00   54
 48  \w     72.00 157.00   0.50    0.64    --  108.56 125.00 -90.00  170
 49  \w     87.00 112.00   0.50    0.87    --   56.00  72.00-174.08   50
 50  \w     70.00  95.00   0.50    0.87    --   46.37 126.00-150.00   50
 51  \w     42.00  68.00   0.50    0.87    --   64.00  74.00-133.54   52
 52  \w     79.00 104.00   0.50    0.64    --  108.56 126.00-150.00   50
 53  \w     91.00 178.00   0.50    0.64    --  108.56  77.00-120.00  174
 54  \w     86.00 144.00   0.50    0.64    --  108.56  77.00-150.00  116
 55  \w     91.00 178.00   0.50    0.64    --  108.56  77.00-180.00  174
 56  \w     71.00 120.00   0.50    0.64    --  108.56 125.00   0.00   98
 57  \w     86.00 119.00   0.50    0.64    --  108.56  77.00  60.00   66
 58  \w     98.00 156.00   0.50    0.64    --  108.56  37.00 120.00  116
 59  \w     99.00 176.00   0.50    0.64    --  108.56  57.00 150.00  154
 60  \w     97.00 123.00   0.50    0.64    --  108.56  37.00 150.00   52
 61  \w     85.00 117.00   0.50    0.64    --  108.56  77.00  90.00   64
 62  \w     78.00 104.00   0.50    0.87    --   46.37  57.00 150.00   52
 63  \w     34.00  65.00   0.50    0.87    --   46.37  57.00 150.00   62
 64  \w     39.00  74.00   0.50    0.87    --   46.37  37.00 120.00   70
 65  \w     37.00  71.00   0.50    0.87    --   60.00  79.00 109.65   68
 66  \w     40.00  69.00   0.50    0.87    --   64.00  77.00  72.60   58
 67  \w     45.00  71.00   0.50    0.87    --   68.00  77.00  53.27   52
 68  \w     27.00  52.00   0.50    0.87    --   52.00  80.00  34.81   50
 69  \w     33.00  59.00   0.50    0.87    --   56.00  79.00  50.63   52
 70  \w     23.00  48.00   0.50    0.87    --   46.37  77.00   0.00   50
 71  \w     38.00  64.00   0.50    0.87    --   60.00  76.00 -28.22   52
 72  \w     37.00  63.00   0.50    0.87    --   60.00  78.00 -57.51   52
 73  \w     34.00  84.00   0.50    0.87    --   56.00  77.00 -86.14  100
 74  \w     34.00  65.00   0.50    0.87    --   56.00  72.00-174.08   62
 75  \w     36.00  65.00   0.50    0.87    --   60.00  80.00-132.32   58
 76  \w     16.00  41.00   0.50    0.87    --   44.00  90.00-158.71   50
 77  \w     15.00  40.00   0.50    0.87    --   44.00  88.00  37.51   50
 78  \w     26.00  54.00   0.50    0.87    --   52.00  82.00 122.66   56
 79  \w     37.00  69.00   0.50    0.64    --  108.56 -19.00 120.00   64
 80  \w     43.00  68.00   0.50    0.64    --  108.56 -37.00 150.00   50
 81  \w     16.00  92.00   0.50    0.87    --   46.37-126.00 133.00  152
 82  \w     92.00 117.00   0.50    0.64    --  108.56-126.00 133.00   50
 83  \w     58.00  87.00   0.50    0.64    --  108.56-126.00 133.00   58
 84  \w     73.00 104.00   0.50    0.64    --  108.56 -99.00 -30.00   62
 85  \w     94.00 132.00   0.50    0.64    --  108.56 -77.00 -60.00   76
 86  \w     75.00 130.00   0.50    0.64    --  108.56-144.00 -35.00  110
 87  \w     63.00  88.00   0.50    0.64    --  108.56 -77.00 -60.00   50
 88  \w     85.00 111.00   0.50    0.64    --  108.56 -57.00 -60.00   52
 89  \w     65.00 113.00   0.50    0.64    --  108.56-125.00-180.00   96
 90  \w     44.00 108.00   0.50    0.64    --  108.56 -99.00-180.00  128
 91  \w     37.00  76.00   0.50    0.64    --  108.56 -57.00 -60.00   78
 92  \w     41.00  66.00   0.50    0.64    --  108.56 -99.00 -30.00   50
 93  \w    -95.00 -48.00   0.50    0.87    --  -46.37 126.00-150.00   94
 94  \w    -38.00 -13.00   0.50    0.64    --  -84.50 126.00-150.00   50
 95  \w    -70.00 -45.00   0.50    0.87    --  -46.37 144.00  18.00   50
 96  \w   -121.00 -95.00   0.50    0.64    --  -84.50 144.00  18.00   52
 97  \w    -38.00 -13.00   0.50    0.87    --   12.00 131.00 163.89   50
;
_diffrn_measurement_device 'four-circle diffractometer'
_diffrn_measurement_device_type 'XtaLAB Synergy, Single source at home/near, HyPix'
_diffrn_measurement_method '\w scans'
_diffrn_orient_matrix_type 'CrysAlisPro convention (1999,Acta A55,543-557)'
_diffrn_orient_matrix_UB_11 0.0106720000
_diffrn_orient_matrix_UB_12 0.0166358000
_diffrn_orient_matrix_UB_13 0.1375368000
_diffrn_orient_matrix_UB_21 0.0734455000
_diffrn_orient_matrix_UB_22 0.1565327000
_diffrn_orient_matrix_UB_23 -0.0203284000
_diffrn_orient_matrix_UB_31 -0.2058303000
_diffrn_orient_matrix_UB_32 0.0574063000
_diffrn_orient_matrix_UB_33 0.0088409000
_diffrn_radiation_monochromator mirror
_diffrn_radiation_probe x-ray
_diffrn_radiation_type 'Cu K\a'
_diffrn_radiation_wavelength 1.54184
_diffrn_reflns_av_R_equivalents 0.0438
_diffrn_reflns_av_unetI/netI 0.0234
_diffrn_reflns_Laue_measured_fraction_full 0.998
_diffrn_reflns_Laue_measured_fraction_max 0.986
_diffrn_reflns_limit_h_max 8
_diffrn_reflns_limit_h_min -8
_diffrn_reflns_limit_k_max 11
_diffrn_reflns_limit_k_min -11
_diffrn_reflns_limit_l_max 13
_diffrn_reflns_limit_l_min -13
_diffrn_reflns_number 17206
_diffrn_reflns_point_group_measured_fraction_full 0.998
_diffrn_reflns_point_group_measured_fraction_max 0.986
_diffrn_reflns_theta_full 67.684
_diffrn_reflns_theta_max 72.086
_diffrn_reflns_theta_min 3.998
_diffrn_source 'micro-focus sealed X-ray tube'
_diffrn_source_type 'PhotonJet (Cu) X-ray Source'
_exptl_absorpt_coefficient_mu 18.272
_exptl_absorpt_correction_T_max 0.815
_exptl_absorpt_correction_T_min 0.649
_exptl_absorpt_correction_type gaussian
_exptl_absorpt_process_details
;
CrysAlisPro 1.171.39.45h (Rigaku Oxford Diffraction, 2018)
Numerical absorption correction based on gaussian integration over
			a multifaceted crystal model
Empirical absorption correction using spherical harmonics,
 implemented in SCALE3 ABSPACK scaling algorithm.
;
_exptl_crystal_colour yellow
_exptl_crystal_colour_primary yellow
_exptl_crystal_density_diffrn 2.076
_exptl_crystal_description plate
_exptl_crystal_F_000 424
_exptl_crystal_size_max 0.1
_exptl_crystal_size_mid 0.05
_exptl_crystal_size_min 0.05
_refine_diff_density_max 3.741
_refine_diff_density_min -2.145
_refine_diff_density_rms 0.291
_refine_ls_extinction_method none
_refine_ls_goodness_of_fit_ref 1.058
_refine_ls_hydrogen_treatment constr
_refine_ls_matrix_type full
_refine_ls_number_parameters 184
_refine_ls_number_reflns 2805
_refine_ls_number_restraints 0
_refine_ls_restrained_S_all 1.058
_refine_ls_R_factor_all 0.0371
_refine_ls_R_factor_gt 0.0362
_refine_ls_shift/su_max 0.002
_refine_ls_shift/su_mean 0.000
_refine_ls_structure_factor_coef Fsqd
_refine_ls_weighting_details 'w=1/[\s^2^(Fo^2^)+(0.0825P)^2^] where P=(Fo^2^+2Fc^2^)/3'
_refine_ls_weighting_scheme calc
_refine_ls_wR_factor_gt 0.0964
_refine_ls_wR_factor_ref 0.0970
_reflns_Friedel_coverage 0.000
_reflns_number_gt 2696
_reflns_number_total 2805
_reflns_threshold_expression 'I > 2\s(I)'
_cod_data_source_file d3cc01525d6.cif
_cod_data_source_block 20201005-iprimmepy_et2o
_cod_depositor_comments 'Adding full bibliography for 7131620--7131623.cif.'
_cod_database_code 7131622
_shelx_shelxl_version_number 2018/3
_chemical_oxdiff_formula 'Pt O C N H'
_chemical_oxdiff_usercomment 150K
_shelx_space_group_comment
;
The symmetry employed for this shelxl refinement is uniquely defined
by the following loop, which should always be used as a source of
symmetry information in preference to the above space-group names.
They are only intended as comments.
;
_shelx_estimated_absorpt_t_max 0.462
_shelx_estimated_absorpt_t_min 0.262
_olex2_refinement_description
;
1. Fixed Uiso
 At 1.2 times of:
  All C(H) groups
 At 1.5 times of:
  All C(H,H,H) groups
2.a Ternary CH refined with riding coordinates:
 C12(H12)
2.b Aromatic/amide H refined with riding coordinates:
 C4(H4), C3(H3), C7(H7), C10(H10), C11(H11)
2.c Idealised Me refined as rotating group:
 C6(H6A,H6B,H6C), C13(H13A,H13B,H13C), C14(H14A,H14B,H14C)
;
_olex2_submission_special_instructions 'No special instructions were received'
_oxdiff_exptl_absorpt_empirical_details
;
Empirical correction (ABSPACK) includes:
- Absorption correction using spherical harmonics
- Frame scaling
;
_oxdiff_exptl_absorpt_empirical_full_max 2.239
_oxdiff_exptl_absorpt_empirical_full_min 0.702

loop_
_space_group_symop_operation_xyz
'x, y, z'
'-x, -y, -z'

loop_
_atom_site_label
_atom_site_type_symbol
_atom_site_fract_x
_atom_site_fract_y
_atom_site_fract_z
_atom_site_U_iso_or_equiv
_atom_site_adp_type
_atom_site_occupancy
_atom_site_site_symmetry_order
_atom_site_calc_flag
_atom_site_refinement_flags_posn
_atom_site_refinement_flags_adp
_atom_site_refinement_flags_occupancy
_atom_site_disorder_assembly
_atom_site_disorder_group
Pt1 Pt 0.70337(3) 0.52124(2) 0.56032(2) 0.02199(12) Uani 1 1 d . . . . .
N3 N 0.7912(7) 0.3932(5) 0.4164(4) 0.0226(9) Uani 1 1 d . . . . .
N4 N 0.7052(6) 0.2124(4) 0.5518(4) 0.0246(8) Uani 1 1 d . . . . .
N5 N 0.5850(8) 0.2513(5) 0.7309(4) 0.0285(10) Uani 1 1 d . . . . .
C9 C 0.6535(8) 0.3217(6) 0.6296(5) 0.0240(11) Uani 1 1 d . . . . .
C2 C 0.7762(9) 0.7024(6) 0.4701(6) 0.0263(13) Uani 1 1 d . . . . .
C8 C 0.7828(8) 0.2488(6) 0.4362(5) 0.0227(11) Uani 1 1 d . . . . .
N2 N 0.8276(9) 0.8013(6) 0.4107(5) 0.0375(12) Uani 1 1 d . . . . .
N1 N 0.5800(7) 0.7146(5) 0.7800(4) 0.0353(10) Uani 1 1 d . . . . .
C1 C 0.6252(10) 0.6401(7) 0.7010(6) 0.0286(13) Uani 1 1 d . . . . .
C4 C 0.9284(8) 0.3449(6) 0.2184(5) 0.0300(11) Uani 1 1 d . . . . .
H4 H 0.975325 0.381738 0.141754 0.036 Uiso 1 1 calc R U . . .
C3 C 0.8706(8) 0.4392(6) 0.3079(5) 0.0230(11) Uani 1 1 d . . . . .
H3 H 0.886719 0.540632 0.293487 0.028 Uiso 1 1 calc R U . . .
C7 C 0.8417(8) 0.1468(5) 0.3519(5) 0.0283(11) Uani 1 1 d . . . . .
H7 H 0.830223 0.045750 0.370102 0.034 Uiso 1 1 calc R U . . .
C10 C 0.6699(8) 0.0760(5) 0.6046(5) 0.0301(11) Uani 1 1 d . . . . .
H10 H 0.694253 -0.015965 0.568881 0.036 Uiso 1 1 calc R U . . .
C5 C 0.9185(8) 0.1951(5) 0.2395(5) 0.0287(10) Uani 1 1 d . . . . .
C11 C 0.5950(8) 0.1011(6) 0.7157(5) 0.0329(11) Uani 1 1 d . . . . .
H11 H 0.555376 0.029181 0.774335 0.039 Uiso 1 1 calc R U . . .
C12 C 0.5193(8) 0.3238(6) 0.8441(4) 0.0336(12) Uani 1 1 d . . . . .
H12 H 0.485543 0.426531 0.823005 0.040 Uiso 1 1 calc R U . . .
C6 C 0.9919(10) 0.0892(6) 0.1472(5) 0.0386(13) Uani 1 1 d . . . . .
H6A H 0.915760 0.096123 0.076187 0.058 Uiso 1 1 calc R U . . .
H6B H 0.983474 -0.009588 0.181556 0.058 Uiso 1 1 calc R U . . .
H6C H 1.124702 0.111588 0.123174 0.058 Uiso 1 1 calc R U . . .
C13 C 0.3422(9) 0.2516(7) 0.9005(5) 0.0447(14) Uani 1 1 d . . . . .
H13A H 0.246085 0.246768 0.840452 0.067 Uiso 1 1 calc R U . . .
H13B H 0.292439 0.308228 0.969639 0.067 Uiso 1 1 calc R U . . .
H13C H 0.373461 0.152955 0.927940 0.067 Uiso 1 1 calc R U . . .
C14 C 0.6791(11) 0.3282(9) 0.9287(6) 0.0554(18) Uani 1 1 d . . . . .
H14A H 0.717778 0.228650 0.948978 0.083 Uiso 1 1 calc R U . . .
H14B H 0.636003 0.378352 1.002755 0.083 Uiso 1 1 calc R U . . .
H14C H 0.787375 0.380299 0.889166 0.083 Uiso 1 1 calc R U . . .

loop_
_atom_site_aniso_label
_atom_site_aniso_U_11
_atom_site_aniso_U_22
_atom_site_aniso_U_33
_atom_site_aniso_U_23
_atom_site_aniso_U_13
_atom_site_aniso_U_12
Pt1 0.02205(18) 0.01894(17) 0.02532(18) -0.00309(11) -0.00360(11) 0.00069(11)
N3 0.023(2) 0.019(2) 0.026(2) -0.0037(17) -0.0016(18) 0.0001(17)
N4 0.027(2) 0.0190(19) 0.028(2) 0.0006(15) -0.0012(16) 0.0012(16)
N5 0.032(3) 0.027(2) 0.027(2) 0.0006(18) -0.0024(18) -0.0002(19)
C9 0.021(3) 0.022(2) 0.029(3) 0.002(2) -0.001(2) -0.0019(19)
C2 0.027(3) 0.014(2) 0.038(3) -0.003(2) -0.006(2) 0.000(2)
C8 0.021(3) 0.019(2) 0.028(3) -0.0005(19) -0.0042(19) -0.0013(19)
N2 0.046(3) 0.022(2) 0.044(3) 0.000(2) -0.006(2) 0.001(2)
N1 0.037(3) 0.035(2) 0.034(2) -0.009(2) -0.0029(19) 0.000(2)
C1 0.032(3) 0.026(3) 0.027(3) -0.004(2) -0.002(2) 0.000(2)
C4 0.028(3) 0.030(3) 0.032(3) 0.001(2) 0.001(2) -0.002(2)
C3 0.027(3) 0.017(2) 0.025(2) 0.0000(18) 0.001(2) -0.002(2)
C7 0.031(3) 0.021(2) 0.033(3) -0.0038(19) -0.003(2) 0.000(2)
C10 0.035(3) 0.021(2) 0.034(3) 0.0007(19) -0.001(2) 0.001(2)
C5 0.029(3) 0.027(2) 0.031(2) -0.0041(19) -0.003(2) 0.002(2)
C11 0.039(3) 0.025(2) 0.034(3) 0.005(2) -0.002(2) -0.002(2)
C12 0.040(3) 0.038(3) 0.023(2) -0.001(2) 0.005(2) -0.002(2)
C6 0.048(4) 0.034(3) 0.033(3) -0.009(2) 0.003(2) 0.002(2)
C13 0.041(3) 0.055(4) 0.037(3) -0.001(3) 0.007(3) -0.009(3)
C14 0.050(4) 0.083(5) 0.034(3) -0.011(3) -0.009(3) -0.005(4)

loop_
_atom_type_symbol
_atom_type_description
_atom_type_scat_dispersion_real
_atom_type_scat_dispersion_imag
_atom_type_scat_source
C C 0.0181 0.0091 'International Tables Vol C Tables 4.2.6.8 and 6.1.1.4'
H H 0.0000 0.0000 'International Tables Vol C Tables 4.2.6.8 and 6.1.1.4'
N N 0.0311 0.0180 'International Tables Vol C Tables 4.2.6.8 and 6.1.1.4'
Pt Pt -4.5932 6.9264 'International Tables Vol C Tables 4.2.6.8 and 6.1.1.4'

loop_
_exptl_crystal_face_index_h
_exptl_crystal_face_index_k
_exptl_crystal_face_index_l
_exptl_crystal_face_perp_dist
-5 0 0 0.0272
-1 6 0 0.0137
4 1 0 0.0358
0 -6 0 0.0180
-4 0 2 0.0255
0 4 -5 0.0212
0 -4 5 0.0157
-4 2 1 0.0229
0 -1 -7 0.0250
4 -2 0 0.0286
0 2 7 0.0078

loop_
_geom_angle_atom_site_label_1
_geom_angle_atom_site_label_2
_geom_angle_atom_site_label_3
_geom_angle
_geom_angle_site_symmetry_1
_geom_angle_site_symmetry_3
_geom_angle_publ_flag
C9 Pt1 N3 78.7(2) . . ?
C2 Pt1 N3 92.2(2) . . ?
C2 Pt1 C9 170.7(2) . . ?
C1 Pt1 N3 178.15(17) . . ?
C1 Pt1 C9 100.3(2) . . ?
C1 Pt1 C2 88.7(3) . . ?
C8 N3 Pt1 116.1(4) . . ?
C8 N3 C3 116.8(5) . . ?
C3 N3 Pt1 126.8(4) . . ?
C9 N4 C8 118.9(4) . . ?
C9 N4 C10 111.5(4) . . ?
C10 N4 C8 129.6(4) . . ?
C9 N5 C11 110.5(5) . . ?
C9 N5 C12 124.4(5) . . ?
C11 N5 C12 125.0(5) . . ?
N4 C9 Pt1 113.7(4) . . ?
N5 C9 Pt1 142.2(4) . . ?
N5 C9 N4 104.1(4) . . ?
N2 C2 Pt1 174.3(6) . . ?
N3 C8 N4 112.6(5) . . ?
N3 C8 C7 124.1(5) . . ?
C7 C8 N4 123.3(5) . . ?
N1 C1 Pt1 177.1(6) . . ?
C3 C4 C5 120.2(5) . . ?
N3 C3 C4 122.5(5) . . ?
C8 C7 C5 118.6(5) . . ?
C11 C10 N4 105.8(4) . . ?
C4 C5 C6 121.7(5) . . ?
C7 C5 C4 117.6(5) . . ?
C7 C5 C6 120.6(5) . . ?
C10 C11 N5 108.1(4) . . ?
N5 C12 C13 110.9(5) . . ?
N5 C12 C14 109.7(5) . . ?
C14 C12 C13 113.0(5) . . ?

loop_
_geom_bond_atom_site_label_1
_geom_bond_atom_site_label_2
_geom_bond_distance
_geom_bond_site_symmetry_2
_geom_bond_publ_flag
Pt1 N3 2.061(5) . ?
Pt1 C9 2.001(5) . ?
Pt1 C2 1.982(6) . ?
Pt1 C1 1.969(6) . ?
N3 C8 1.343(7) . ?
N3 C3 1.356(7) . ?
N4 C9 1.369(7) . ?
N4 C8 1.398(7) . ?
N4 C10 1.392(6) . ?
N5 C9 1.351(7) . ?
N5 C11 1.395(7) . ?
N5 C12 1.479(7) . ?
C2 N2 1.160(9) . ?
C8 C7 1.380(8) . ?
N1 C1 1.149(8) . ?
C4 C3 1.371(8) . ?
C4 C5 1.395(7) . ?
C7 C5 1.395(7) . ?
C10 C11 1.333(8) . ?
C5 C6 1.492(7) . ?
C12 C13 1.514(8) . ?
C12 C14 1.510(9) . ?

loop_
_exptl_oxdiff_crystal_face_indexfrac_h
_exptl_oxdiff_crystal_face_indexfrac_k
_exptl_oxdiff_crystal_face_indexfrac_l
_exptl_oxdiff_crystal_face_x
_exptl_oxdiff_crystal_face_y
_exptl_oxdiff_crystal_face_z
-4.5569 -0.4614 0.0283 -0.0524 -0.4075 0.9117
-1.0309 5.8077 0.1781 0.1101 0.8298 0.5472
4.4793 1.2067 -0.0060 0.0671 0.5180 -0.8527
-0.1765 -5.9656 -0.1716 -0.1247 -0.9433 -0.3076
-4.2174 0.1603 2.3883 0.2861 -0.3332 0.8984
0.0896 4.0774 -5.1514 -0.6397 0.7496 0.1701
0.1948 -4.1571 5.0764 0.6311 -0.7396 -0.2339
-4.2305 2.1093 0.6102 0.0739 0.0071 0.9972
0.0797 -1.4399 -6.9860 -0.9839 -0.0775 -0.1608
4.3225 -1.9404 0.4464 0.0752 0.0047 -0.9972
-0.4788 1.6019 6.8593 0.9649 0.0761 0.2511
